data_4305377
loop_
_publ_author_name
'Hong Mei Peng'
'Guoyong Song'
'Yongxin Li'
'Xingwei Li'

_publ_section_title
;
Synthesis, Structures, and Solution Dynamics of Palladium Complexes of
Quinoline-Functionalized N-Heterocyclic Carbenes
;
_journal_name_full 'Inorganic Chemistry'
_journal_page_first 8031
_journal_page_last 8043
_journal_paper_doi 10.1021/ic800361v
_journal_volume 47
_journal_year 2008
_chemical_formula_moiety 'C25 H26 Cl N3 Pd'
_chemical_formula_sum 'C25 H26 Cl N3 Pd'
_chemical_formula_weight 510.34
_chemical_name_systematic
;

 ?

;
_space_group_IT_number 4
_symmetry_cell_setting monoclinic
_symmetry_space_group_name_Hall 'P 2yb'
_symmetry_space_group_name_H-M 'P 1 21 1'
_atom_sites_solution_hydrogens geom
_atom_sites_solution_primary direct
_atom_sites_solution_secondary difmap
_audit_creation_method SHELXL-97
_cell_angle_alpha 90.00
_cell_angle_beta 106.5800(10)
_cell_angle_gamma 90.00
_cell_formula_units_Z 2
_cell_length_a 7.9796(2)
_cell_length_b 12.7023(4)
_cell_length_c 11.7635(4)
_cell_measurement_reflns_used 9160
_cell_measurement_temperature 173(2)
_cell_measurement_theta_max 32.84
_cell_measurement_theta_min 2.42
_cell_volume 1142.76(6)
_computing_cell_refinement 'Bruker SMART'
_computing_data_collection 'Bruker SMART'
_computing_data_reduction 'Bruker SAINT'
_computing_molecular_graphics 'Bruker SHELXTL'
_computing_publication_material 'Bruker SHELXTL'
_computing_structure_refinement 'SHELXL-97 (Sheldrick, 1997)'
_computing_structure_solution 'SHELXS-97 (Sheldrick, 1990)'
_diffrn_ambient_temperature 173(2)
_diffrn_measured_fraction_theta_full 0.997
_diffrn_measured_fraction_theta_max 0.997
_diffrn_measurement_device_type 'CCD area detector'
_diffrn_measurement_method 'phi and omega scans'
_diffrn_radiation_monochromator graphite
_diffrn_radiation_source 'fine-focus sealed tube'
_diffrn_radiation_type MoK\a
_diffrn_radiation_wavelength 0.71073
_diffrn_reflns_av_R_equivalents 0.0338
_diffrn_reflns_av_sigmaI/netI 0.0494
_diffrn_reflns_limit_h_max 9
_diffrn_reflns_limit_h_min -11
_diffrn_reflns_limit_k_max 17
_diffrn_reflns_limit_k_min -17
_diffrn_reflns_limit_l_max 16
_diffrn_reflns_limit_l_min -16
_diffrn_reflns_number 15392
_diffrn_reflns_theta_full 30.00
_diffrn_reflns_theta_max 30.00
_diffrn_reflns_theta_min 2.42
_exptl_absorpt_coefficient_mu 0.945
_exptl_absorpt_correction_T_max 0.8262
_exptl_absorpt_correction_T_min 0.7647
_exptl_absorpt_correction_type multi-scan
_exptl_absorpt_process_details sadabs
_exptl_crystal_colour colourless
_exptl_crystal_density_diffrn 1.483
_exptl_crystal_density_method 'not measured'
_exptl_crystal_description fragment
_exptl_crystal_F_000 520
_exptl_crystal_size_max 0.30
_exptl_crystal_size_mid 0.30
_exptl_crystal_size_min 0.21
_refine_diff_density_max 2.113
_refine_diff_density_min -0.779
_refine_diff_density_rms 0.141
_refine_ls_abs_structure_details 'Flack H D (1983), Acta Cryst. A39, 876-881'
_refine_ls_abs_structure_Flack 0.28(4)
_refine_ls_extinction_method none
_refine_ls_goodness_of_fit_ref 1.054
_refine_ls_hydrogen_treatment constr
_refine_ls_matrix_type full
_refine_ls_number_parameters 275
_refine_ls_number_reflns 6253
_refine_ls_number_restraints 1
_refine_ls_restrained_S_all 1.053
_refine_ls_R_factor_all 0.0457
_refine_ls_R_factor_gt 0.0431
_refine_ls_shift/su_max 0.001
_refine_ls_shift/su_mean 0.000
_refine_ls_structure_factor_coef Fsqd
_refine_ls_weighting_details 'calc w=1/[\s^2^(Fo^2^)+(0.0723P)^2^+2.3479P] where P=(Fo^2^+2Fc^2^)/3'
_refine_ls_weighting_scheme calc
_refine_ls_wR_factor_gt 0.1244
_refine_ls_wR_factor_ref 0.1288
_reflns_number_gt 5967
_reflns_number_total 6253
_reflns_threshold_expression >2sigma(I)
_cod_data_source_file ic800361v_si_002_3.cif
_cod_data_source_block lxw28
_cod_depositor_comments
;
The following automatic conversions were performed:
'_symmetry_cell_setting' value 'Monoclinic' changed to 'monoclinic'
according to '/home/saulius/struct/CIF-dictionaries/cif_core.dic'
dictionary named 'cif_core.dic' version 2.4.1 from 2010-06-29.

Automatic conversion script
Id: cif_fix_enum 1527 2010-12-29 10:47:43Z saulius 
;
_cod_database_code 4305377

loop_
_symmetry_equiv_pos_as_xyz
'x, y, z'
'-x, y+1/2, -z'

loop_
_atom_site_label
_atom_site_type_symbol
_atom_site_fract_x
_atom_site_fract_y
_atom_site_fract_z
_atom_site_U_iso_or_equiv
_atom_site_adp_type
_atom_site_occupancy
_atom_site_symmetry_multiplicity
_atom_site_calc_flag
_atom_site_refinement_flags
_atom_site_disorder_assembly
_atom_site_disorder_group
Pd1 Pd 0.58969(3) 0.55264(3) 0.61193(2) 0.01928(9) Uani 1 1 d . . .
C1 C 0.4095(7) 0.6716(6) 0.6231(6) 0.0364(12) Uani 1 1 d . . .
H1A H 0.4062 0.6915 0.7038 0.044 Uiso 1 1 calc R . .
H1B H 0.3999 0.7324 0.5689 0.044 Uiso 1 1 calc R . .
C2 C 0.3163(7) 0.5796(6) 0.5741(6) 0.0411(16) Uani 1 1 d . . .
H2 H 0.2429 0.5806 0.4896 0.049 Uiso 1 1 calc R . .
C3 C 0.3478(7) 0.4837(6) 0.6341(6) 0.0374(13) Uani 1 1 d . . .
H3A H 0.3028 0.4197 0.5873 0.045 Uiso 1 1 calc R . .
H3B H 0.3358 0.4824 0.7156 0.045 Uiso 1 1 calc R . .
C4 C 0.7819(6) 0.6542(4) 0.5960(4) 0.0229(9) Uani 1 1 d . . .
C5 C 0.8415(6) 0.7569(4) 0.7819(4) 0.0198(8) Uani 1 1 d . . .
C6 C 0.7476(7) 0.8456(4) 0.7987(4) 0.0267(9) Uani 1 1 d . . .
C7 C 0.6607(10) 0.9172(5) 0.6980(5) 0.0453(17) Uani 1 1 d . . .
H7A H 0.6892 0.8943 0.6262 0.068 Uiso 1 1 calc R . .
H7B H 0.7023 0.9894 0.7176 0.068 Uiso 1 1 calc R . .
H7C H 0.5338 0.9147 0.6845 0.068 Uiso 1 1 calc R . .
C8 C 0.7440(7) 0.8656(4) 0.9152(5) 0.0294(10) Uani 1 1 d . . .
H8 H 0.6785 0.9241 0.9290 0.035 Uiso 1 1 calc R . .
C9 C 0.8298(7) 0.8050(4) 1.0095(4) 0.0273(10) Uani 1 1 d . . .
C10 C 0.8258(9) 0.8314(5) 1.1353(5) 0.0382(14) Uani 1 1 d . . .
H10A H 0.7655 0.8986 1.1350 0.057 Uiso 1 1 calc R . .
H10B H 0.9458 0.8367 1.1873 0.057 Uiso 1 1 calc R . .
H10C H 0.7637 0.7757 1.1644 0.057 Uiso 1 1 calc R . .
C11 C 0.9229(7) 0.7169(5) 0.9888(4) 0.0272(9) Uani 1 1 d . . .
H11 H 0.9819 0.6738 1.0539 0.033 Uiso 1 1 calc R . .
C12 C 0.9311(6) 0.6910(4) 0.8762(4) 0.0216(8) Uani 1 1 d . . .
C13 C 1.0284(7) 0.5957(5) 0.8548(5) 0.0332(11) Uani 1 1 d . . .
H13A H 1.0956 0.5659 0.9310 0.050 Uiso 1 1 calc R . .
H13B H 1.1083 0.6157 0.8088 0.050 Uiso 1 1 calc R . .
H13C H 0.9451 0.5432 0.8106 0.050 Uiso 1 1 calc R . .
C14 C 0.9708(6) 0.7903(4) 0.6162(4) 0.0257(9) Uani 1 1 d . . .
H14 H 1.0388 0.8500 0.6494 0.031 Uiso 1 1 calc R . .
C15 C 0.9638(6) 0.7422(4) 0.5128(4) 0.0257(9) Uani 1 1 d . . .
H15 H 1.0242 0.7626 0.4574 0.031 Uiso 1 1 calc R . .
C16 C 0.8149(6) 0.5805(4) 0.4051(4) 0.0240(9) Uani 1 1 d . . .
H16A H 0.7776 0.5132 0.4327 0.029 Uiso 1 1 calc R . .
H16B H 0.9243 0.5670 0.3837 0.029 Uiso 1 1 calc R . .
C17 C 0.6755(6) 0.6165(4) 0.2956(4) 0.0202(8) Uani 1 1 d . . .
C18 C 0.5504(6) 0.6889(4) 0.2987(4) 0.0252(9) Uani 1 1 d . . .
H18 H 0.5490 0.7181 0.3727 0.030 Uiso 1 1 calc R . .
C19 C 0.4236(7) 0.7212(5) 0.1948(5) 0.0321(10) Uani 1 1 d . . .
H19 H 0.3371 0.7710 0.1999 0.039 Uiso 1 1 calc R . .
C20 C 0.4236(7) 0.6818(5) 0.0871(5) 0.0345(12) Uani 1 1 d . . .
H20 H 0.3401 0.7060 0.0171 0.041 Uiso 1 1 calc R . .
C21 C 0.5483(6) 0.6048(4) 0.0794(4) 0.0249(9) Uani 1 1 d . . .
C22 C 0.6758(6) 0.5692(4) 0.1846(4) 0.0221(10) Uani 1 1 d . . .
C23 C 0.7965(7) 0.4532(5) 0.0805(5) 0.0318(11) Uani 1 1 d . . .
H23 H 0.8791 0.3995 0.0798 0.038 Uiso 1 1 calc R . .
C24 C 0.6789(8) 0.4848(5) -0.0297(4) 0.0326(11) Uani 1 1 d . . .
H24 H 0.6856 0.4544 -0.1020 0.039 Uiso 1 1 calc R . .
C25 C 0.5558(6) 0.5598(7) -0.0293(4) 0.0316(10) Uani 1 1 d . . .
H25 H 0.4756 0.5817 -0.1018 0.038 Uiso 1 1 calc R . .
Cl1 Cl 0.75008(13) 0.39024(8) 0.61915(9) 0.01758(17) Uani 1 1 d . . .
N1 N 0.8560(6) 0.7333(3) 0.6648(3) 0.0218(7) Uani 1 1 d . . .
N2 N 0.8508(5) 0.6568(3) 0.5026(3) 0.0218(7) Uani 1 1 d . . .
N3 N 0.7971(6) 0.4943(4) 0.1837(4) 0.0265(8) Uani 1 1 d . . .

loop_
_atom_site_aniso_label
_atom_site_aniso_U_11
_atom_site_aniso_U_22
_atom_site_aniso_U_33
_atom_site_aniso_U_23
_atom_site_aniso_U_13
_atom_site_aniso_U_12
Pd1 0.01871(13) 0.02288(16) 0.01589(12) -0.00145(13) 0.00437(8) -0.00106(14)
C1 0.027(2) 0.043(3) 0.044(3) -0.005(2) 0.017(2) 0.005(2)
C2 0.019(2) 0.059(5) 0.044(3) -0.006(3) 0.0058(19) 0.003(2)
C3 0.024(2) 0.048(4) 0.042(3) -0.009(3) 0.014(2) -0.014(2)
C4 0.0154(17) 0.037(3) 0.0151(17) 0.0067(17) 0.0020(14) -0.0042(17)
C5 0.0210(18) 0.021(2) 0.0165(17) -0.0005(15) 0.0033(14) -0.0006(15)
C6 0.032(2) 0.024(2) 0.023(2) -0.0027(17) 0.0065(17) 0.0079(19)
C7 0.071(4) 0.027(3) 0.031(3) 0.002(2) 0.004(3) 0.031(3)
C8 0.035(2) 0.025(3) 0.031(2) -0.0079(18) 0.0152(19) -0.0004(19)
C9 0.030(2) 0.032(3) 0.0216(19) -0.0088(18) 0.0096(17) -0.0123(19)
C10 0.053(3) 0.041(3) 0.026(2) -0.015(2) 0.021(2) -0.024(3)
C11 0.033(2) 0.031(2) 0.0158(17) 0.0004(17) 0.0049(15) -0.0050(19)
C12 0.0228(19) 0.020(2) 0.0195(18) -0.0032(15) 0.0021(15) 0.0008(15)
C13 0.036(3) 0.031(3) 0.028(2) 0.0019(19) 0.0002(19) 0.011(2)
C14 0.022(2) 0.029(3) 0.026(2) 0.0019(17) 0.0071(16) -0.0051(17)
C15 0.023(2) 0.029(3) 0.026(2) 0.0023(18) 0.0098(16) -0.0003(17)
C16 0.029(2) 0.027(3) 0.0164(16) -0.0030(14) 0.0075(15) 0.0069(15)
C17 0.0206(18) 0.022(2) 0.0185(17) -0.0005(15) 0.0063(14) -0.0015(16)
C18 0.027(2) 0.026(2) 0.024(2) -0.0043(17) 0.0086(16) -0.0008(17)
C19 0.031(2) 0.033(3) 0.030(2) -0.003(2) 0.0054(18) 0.004(2)
C20 0.031(2) 0.035(3) 0.029(2) -0.002(2) -0.0049(19) 0.002(2)
C21 0.024(2) 0.027(2) 0.0209(19) -0.0021(17) 0.0016(16) -0.0047(18)
C22 0.0231(17) 0.024(3) 0.0189(15) -0.0013(15) 0.0050(13) -0.0030(16)
C23 0.036(3) 0.034(3) 0.027(2) -0.008(2) 0.0099(19) 0.001(2)
C24 0.044(3) 0.032(3) 0.022(2) -0.0074(19) 0.0095(19) -0.003(2)
C25 0.035(2) 0.037(3) 0.0186(16) -0.006(2) 0.0013(14) -0.001(3)
Cl1 0.0216(4) 0.0095(4) 0.0236(4) 0.0031(3) 0.0097(3) 0.0038(3)
N1 0.035(2) 0.0133(17) 0.0211(16) 0.0021(13) 0.0151(15) 0.0062(15)
N2 0.0236(17) 0.025(2) 0.0169(15) 0.0003(13) 0.0062(13) 0.0021(15)
N3 0.031(2) 0.027(2) 0.0220(17) -0.0022(15) 0.0095(15) 0.0018(17)

loop_
_atom_type_symbol
_atom_type_description
_atom_type_scat_dispersion_real
_atom_type_scat_dispersion_imag
_atom_type_scat_source
C C 0.0033 0.0016 'International Tables Vol C Tables 4.2.6.8 and 6.1.1.4'
H H 0.0000 0.0000 'International Tables Vol C Tables 4.2.6.8 and 6.1.1.4'
N N 0.0061 0.0033 'International Tables Vol C Tables 4.2.6.8 and 6.1.1.4'
Cl Cl 0.1484 0.1585 'International Tables Vol C Tables 4.2.6.8 and 6.1.1.4'
Pd Pd -0.9988 1.0072 'International Tables Vol C Tables 4.2.6.8 and 6.1.1.4'

loop_
_geom_angle_atom_site_label_1
_geom_angle_atom_site_label_2
_geom_angle_atom_site_label_3
_geom_angle
_geom_angle_site_symmetry_1
_geom_angle_site_symmetry_3
_geom_angle_publ_flag
C4 Pd1 C1 95.5(3) . . ?
C4 Pd1 C2 128.9(2) . . ?
C1 Pd1 C2 39.0(3) . . ?
C4 Pd1 C3 164.5(2) . . ?
C1 Pd1 C3 69.0(3) . . ?
C2 Pd1 C3 37.5(3) . . ?
C4 Pd1 Cl1 97.92(16) . . ?
C1 Pd1 Cl1 165.97(19) . . ?
C2 Pd1 Cl1 130.27(19) . . ?
C3 Pd1 Cl1 97.5(2) . . ?
C2 C1 Pd1 70.9(4) . . ?
C2 C1 H1A 116.5 . . ?
Pd1 C1 H1A 116.5 . . ?
C2 C1 H1B 116.5 . . ?
Pd1 C1 H1B 116.5 . . ?
H1A C1 H1B 113.5 . . ?
C3 C2 C1 121.1(5) . . ?
C3 C2 Pd1 74.2(3) . . ?
C1 C2 Pd1 70.1(3) . . ?
C3 C2 H2 119.0 . . ?
C1 C2 H2 119.0 . . ?
Pd1 C2 H2 119.0 . . ?
C2 C3 Pd1 68.3(3) . . ?
C2 C3 H3A 116.8 . . ?
Pd1 C3 H3A 116.8 . . ?
C2 C3 H3B 116.8 . . ?
Pd1 C3 H3B 116.8 . . ?
H3A C3 H3B 113.9 . . ?
N1 C4 N2 105.3(4) . . ?
N1 C4 Pd1 129.7(3) . . ?
N2 C4 Pd1 124.9(4) . . ?
C6 C5 C12 122.6(4) . . ?
C6 C5 N1 119.6(4) . . ?
C12 C5 N1 117.7(4) . . ?
C5 C6 C8 116.5(4) . . ?
C5 C6 C7 121.6(4) . . ?
C8 C6 C7 121.9(5) . . ?
C6 C7 H7A 109.5 . . ?
C6 C7 H7B 109.5 . . ?
H7A C7 H7B 109.5 . . ?
C6 C7 H7C 109.5 . . ?
H7A C7 H7C 109.5 . . ?
H7B C7 H7C 109.5 . . ?
C9 C8 C6 123.2(5) . . ?
C9 C8 H8 118.4 . . ?
C6 C8 H8 118.4 . . ?
C8 C9 C11 118.5(4) . . ?
C8 C9 C10 121.4(5) . . ?
C11 C9 C10 120.1(5) . . ?
C9 C10 H10A 109.5 . . ?
C9 C10 H10B 109.5 . . ?
H10A C10 H10B 109.5 . . ?
C9 C10 H10C 109.5 . . ?
H10A C10 H10C 109.5 . . ?
H10B C10 H10C 109.5 . . ?
C12 C11 C9 121.8(5) . . ?
C12 C11 H11 119.1 . . ?
C9 C11 H11 119.1 . . ?
C11 C12 C5 117.3(4) . . ?
C11 C12 C13 121.4(4) . . ?
C5 C12 C13 121.2(4) . . ?
C12 C13 H13A 109.5 . . ?
C12 C13 H13B 109.5 . . ?
H13A C13 H13B 109.5 . . ?
C12 C13 H13C 109.5 . . ?
H13A C13 H13C 109.5 . . ?
H13B C13 H13C 109.5 . . ?
C15 C14 N1 105.6(4) . . ?
C15 C14 H14 127.2 . . ?
N1 C14 H14 127.2 . . ?
C14 C15 N2 106.8(4) . . ?
C14 C15 H15 126.6 . . ?
N2 C15 H15 126.6 . . ?
N2 C16 C17 113.5(4) . . ?
N2 C16 H16A 108.9 . . ?
C17 C16 H16A 108.9 . . ?
N2 C16 H16B 108.9 . . ?
C17 C16 H16B 108.9 . . ?
H16A C16 H16B 107.7 . . ?
C18 C17 C22 119.8(4) . . ?
C18 C17 C16 123.2(4) . . ?
C22 C17 C16 117.1(4) . . ?
C17 C18 C19 121.6(4) . . ?
C17 C18 H18 119.2 . . ?
C19 C18 H18 119.2 . . ?
C20 C19 C18 120.6(5) . . ?
C20 C19 H19 119.7 . . ?
C18 C19 H19 119.7 . . ?
C19 C20 C21 120.0(5) . . ?
C19 C20 H20 120.0 . . ?
C21 C20 H20 120.0 . . ?
C20 C21 C25 123.2(5) . . ?
C20 C21 C22 120.1(4) . . ?
C25 C21 C22 116.7(5) . . ?
N3 C22 C21 123.1(4) . . ?
N3 C22 C17 119.0(4) . . ?
C21 C22 C17 117.9(4) . . ?
N3 C23 C24 123.6(5) . . ?
N3 C23 H23 118.2 . . ?
C24 C23 H23 118.2 . . ?
C25 C24 C23 118.7(4) . . ?
C25 C24 H24 120.7 . . ?
C23 C24 H24 120.7 . . ?
C24 C25 C21 119.9(4) . . ?
C24 C25 H25 120.0 . . ?
C21 C25 H25 120.0 . . ?
C4 N1 C14 111.8(4) . . ?
C4 N1 C5 126.8(4) . . ?
C14 N1 C5 121.2(4) . . ?
C4 N2 C15 110.4(4) . . ?
C4 N2 C16 125.6(4) . . ?
C15 N2 C16 124.0(4) . . ?
C23 N3 C22 117.9(4) . . ?

loop_
_geom_bond_atom_site_label_1
_geom_bond_atom_site_label_2
_geom_bond_distance
_geom_bond_site_symmetry_2
_geom_bond_publ_flag
Pd1 C4 2.054(5) . ?
Pd1 C1 2.116(6) . ?
Pd1 C2 2.126(5) . ?
Pd1 C3 2.202(5) . ?
Pd1 Cl1 2.4163(10) . ?
C1 C2 1.416(9) . ?
C1 H1A 0.9900 . ?
C1 H1B 0.9900 . ?
C2 C3 1.394(10) . ?
C2 H2 1.0000 . ?
C3 H3A 0.9900 . ?
C3 H3B 0.9900 . ?
C4 N1 1.319(6) . ?
C4 N2 1.363(6) . ?
C5 C6 1.397(6) . ?
C5 C12 1.411(6) . ?
C5 N1 1.447(5) . ?
C6 C8 1.402(7) . ?
C6 C7 1.497(7) . ?
C7 H7A 0.9800 . ?
C7 H7B 0.9800 . ?
C7 H7C 0.9800 . ?
C8 C9 1.363(8) . ?
C8 H8 0.9500 . ?
C9 C11 1.402(8) . ?
C9 C10 1.527(7) . ?
C10 H10A 0.9800 . ?
C10 H10B 0.9800 . ?
C10 H10C 0.9800 . ?
C11 C12 1.385(6) . ?
C11 H11 0.9500 . ?
C12 C13 1.498(7) . ?
C13 H13A 0.9800 . ?
C13 H13B 0.9800 . ?
C13 H13C 0.9800 . ?
C14 C15 1.348(7) . ?
C14 N1 1.410(6) . ?
C14 H14 0.9500 . ?
C15 N2 1.394(7) . ?
C15 H15 0.9500 . ?
C16 N2 1.465(6) . ?
C16 C17 1.513(6) . ?
C16 H16A 0.9900 . ?
C16 H16B 0.9900 . ?
C17 C18 1.364(7) . ?
C17 C22 1.438(6) . ?
C18 C19 1.407(7) . ?
C18 H18 0.9500 . ?
C19 C20 1.363(8) . ?
C19 H19 0.9500 . ?
C20 C21 1.416(8) . ?
C20 H20 0.9500 . ?
C21 C25 1.417(7) . ?
C21 C22 1.433(6) . ?
C22 N3 1.359(6) . ?
C23 N3 1.320(6) . ?
C23 C24 1.424(7) . ?
C23 H23 0.9500 . ?
C24 C25 1.370(9) . ?
C24 H24 0.9500 . ?
C25 H25 0.9500 . ?
